data_4004071
loop_
_publ_author_name
'Ma, Chuang'
'Gao, Lili'
'Xu, Zhuo'
'Li, Xiaotong'
'Song, Xin'
'Liu, Yucheng'
'Yang, Tinghuan'
'Li, Haojin'
'Du, Yachao'
'Zhao, Guangtao'
'Liu, Xinmei'
'Kanatzidis, Mercouri G.'
'Liu, Shengzhong Frank'
'Zhao, Kui'

_publ_section_title
;
 Centimeter-Sized 2D Perovskitoid Single Crystals for Efficient X-ray
 Photoresponsivity
;
_journal_issue 4
_journal_name_full 'Chemistry of Materials'
_journal_page_first 1699
_journal_page_last 1709
_journal_paper_doi 10.1021/acs.chemmater.1c03832
_journal_volume 34
_journal_year 2022
_chemical_formula_moiety 'I4 Pb, C6 H9 N3'
_chemical_formula_sum 'C6 H9 I4 N3 Pb'
_chemical_formula_weight 837.95
_space_group_crystal_system monoclinic
_space_group_IT_number 15
_space_group_name_Hall '-C 2yc'
_space_group_name_H-M_alt 'C 1 2/c 1'
_atom_sites_solution_hydrogens geom
_atom_sites_solution_primary dual
_audit_creation_date 2020-10-19
_audit_creation_method
;
Olex2 1.3
(compiled 2020.07.31 svn.rc2a77460 for OlexSys, GUI svn.r6145)
;
_cell_angle_alpha 90
_cell_angle_beta 101.866(2)
_cell_angle_gamma 90
_cell_formula_units_Z 8
_cell_length_a 17.0883(11)
_cell_length_b 9.4534(6)
_cell_length_c 19.6226(12)
_cell_measurement_reflns_used 8754
_cell_measurement_temperature 190(2)
_cell_measurement_theta_max 53.90
_cell_measurement_theta_min 4.01
_cell_volume 3102.1(3)
_computing_cell_refinement 'Bruker SAINT'
_computing_data_collection 'Bruker APEX2'
_computing_data_reduction 'Bruker SAINT'
_computing_molecular_graphics 'Olex2 1.3 (Dolomanov et al., 2009)'
_computing_publication_material 'Olex2 1.3 (Dolomanov et al., 2009)'
_computing_structure_refinement 'SHELXL 2018/3 (Sheldrick, 2015)'
_computing_structure_solution 'SHELXT 2014/5 (Sheldrick, 2014)'
_diffrn_ambient_temperature 189.99
_diffrn_measured_fraction_theta_full 0.967
_diffrn_measured_fraction_theta_max 0.965
_diffrn_measurement_device_type 'Bruker D8 VENTURE'
_diffrn_measurement_method '\f and \w scans'
_diffrn_radiation_type GaK\a
_diffrn_radiation_wavelength 1.34139
_diffrn_reflns_av_R_equivalents 0.0604
_diffrn_reflns_av_unetI/netI 0.0638
_diffrn_reflns_Laue_measured_fraction_full 0.967
_diffrn_reflns_Laue_measured_fraction_max 0.965
_diffrn_reflns_limit_h_max 18
_diffrn_reflns_limit_h_min -20
_diffrn_reflns_limit_k_max 11
_diffrn_reflns_limit_k_min -10
_diffrn_reflns_limit_l_max 23
_diffrn_reflns_limit_l_min -20
_diffrn_reflns_number 8299
_diffrn_reflns_point_group_measured_fraction_full 0.967
_diffrn_reflns_point_group_measured_fraction_max 0.965
_diffrn_reflns_theta_full 53.594
_diffrn_reflns_theta_max 53.927
_diffrn_reflns_theta_min 4.005
_exptl_absorpt_coefficient_mu 56.619
_exptl_absorpt_correction_T_max 0.7438
_exptl_absorpt_correction_T_min 0.4536
_exptl_absorpt_correction_type multi-scan
_exptl_crystal_colour colourless
_exptl_crystal_colour_primary colourless
_exptl_crystal_density_diffrn 3.588
_exptl_crystal_description block
_exptl_crystal_F_000 2880
_exptl_crystal_size_max 0.12
_exptl_crystal_size_mid 0.1
_exptl_crystal_size_min 0.1
_refine_diff_density_max 7.042
_refine_diff_density_min -5.591
_refine_diff_density_rms 0.981
_refine_ls_extinction_method none
_refine_ls_goodness_of_fit_ref 1.687
_refine_ls_hydrogen_treatment constr
_refine_ls_matrix_type full
_refine_ls_number_parameters 128
_refine_ls_number_reflns 2757
_refine_ls_number_restraints 18
_refine_ls_restrained_S_all 1.683
_refine_ls_R_factor_all 0.1426
_refine_ls_R_factor_gt 0.1397
_refine_ls_shift/su_max 0.000
_refine_ls_shift/su_mean 0.000
_refine_ls_structure_factor_coef Fsqd
_refine_ls_weighting_details 'w=1/[\s^2^(Fo^2^)+(0.2000P)^2^] where P=(Fo^2^+2Fc^2^)/3'
_refine_ls_weighting_scheme calc
_refine_ls_wR_factor_gt 0.3635
_refine_ls_wR_factor_ref 0.3680
_reflns_Friedel_coverage 0.000
_reflns_number_gt 2520
_reflns_number_total 2757
_reflns_threshold_expression 'I > 2\s(I)'
_cod_data_source_file cm1c03832_si_004.cif
_cod_data_source_block a_a
_cod_database_code 4004071
_shelx_shelxl_version_number 2018/3
_shelx_space_group_comment
;
The symmetry employed for this shelxl refinement is uniquely defined
by the following loop, which should always be used as a source of
symmetry information in preference to the above space-group names.
They are only intended as comments.
;
_shelx_estimated_absorpt_t_max 0.070
_shelx_estimated_absorpt_t_min 0.056
_olex2_refinement_description
;
1. Fixed Uiso
 At 1.2 times of:
  All C(H) groups, All N(H) groups, All N(H,H) groups
2. Uiso/Uaniso restraints and constraints
Uanis(C1) \\sim Ueq, Uanis(C2) \\sim Ueq, Uanis(N1) \\sim Ueq: with sigma of
0.005 and sigma for terminal atoms of 0.01
3.a Aromatic/amide H refined with riding coordinates:
 N1(H1), C1(H1A), C2(H2), C3(H3), C5(H5)
3.b X=CH2 refined with riding coordinates:
 N2(H2A,H2B), N3(H3A,H3B)
;
_olex2_submission_special_instructions 'No special instructions were received'

loop_
_space_group_symop_operation_xyz
'x, y, z'
'-x, y, -z+1/2'
'x+1/2, y+1/2, z'
'-x+1/2, y+1/2, -z+1/2'
'-x, -y, -z'
'x, -y, z-1/2'
'-x+1/2, -y+1/2, -z'
'x+1/2, -y+1/2, z-1/2'

loop_
_atom_site_label
_atom_site_type_symbol
_atom_site_fract_x
_atom_site_fract_y
_atom_site_fract_z
_atom_site_U_iso_or_equiv
_atom_site_adp_type
_atom_site_occupancy
_atom_site_site_symmetry_order
_atom_site_calc_flag
_atom_site_refinement_flags_posn
_atom_site_refinement_flags_adp
_atom_site_refinement_flags_occupancy
_atom_site_disorder_assembly
_atom_site_disorder_group
Pb1 Pb 0.62774(5) -0.11509(10) 0.74825(4) 0.0496(6) Uani 1 1 d . . . . .
I1 I 0.69309(9) -0.10522(16) 0.91958(7) 0.0544(6) Uani 1 1 d . . . . .
I2 I 0.500000 0.1240(2) 0.750000 0.0518(7) Uani 1 2 d S T P . .
I3 I 0.74351(10) 0.13326(19) 0.73599(11) 0.0707(7) Uani 1 1 d . . . . .
I4 I 0.58276(10) -0.14446(19) 0.58513(8) 0.0600(6) Uani 1 1 d . . . . .
I5 I 0.500000 -0.3694(2) 0.750000 0.0491(6) Uani 1 2 d S T P . .
N1 N 0.3633(15) 0.523(3) 0.5815(11) 0.081(6) Uani 1 1 d . U . . .
H1 H 0.344718 0.609566 0.580747 0.097 Uiso 1 1 calc R U . . .
N2 N 0.6094(11) 0.438(2) 0.6308(11) 0.071(6) Uani 1 1 d . . . . .
H2A H 0.661229 0.431646 0.632791 0.086 Uiso 1 1 calc R U . . .
H2B H 0.590337 0.505252 0.653650 0.086 Uiso 1 1 calc R U . . .
N3 N 0.5856(11) 0.246(3) 0.5594(11) 0.074(6) Uani 1 1 d . . . . .
H3A H 0.636893 0.235949 0.559928 0.089 Uiso 1 1 calc R U . . .
H3B H 0.550700 0.187195 0.535222 0.089 Uiso 1 1 calc R U . . .
C1 C 0.3120(18) 0.411(3) 0.5821(14) 0.067(6) Uani 1 1 d . U . . .
H1A H 0.256933 0.424460 0.582164 0.081 Uiso 1 1 calc R U . . .
C2 C 0.3468(19) 0.270(4) 0.5827(15) 0.086(8) Uani 1 1 d . U . . .
H2 H 0.313452 0.188604 0.580577 0.104 Uiso 1 1 calc R U . . .
C3 C 0.4237(17) 0.254(3) 0.5861(11) 0.069(6) Uani 1 1 d . . . . .
H3 H 0.445679 0.161343 0.587535 0.083 Uiso 1 1 calc R U . . .
C4 C 0.4718(14) 0.366(2) 0.5875(11) 0.054(5) Uani 1 1 d . . . . .
C5 C 0.4404(13) 0.502(3) 0.5820(9) 0.056(5) Uani 1 1 d . . . . .
H5 H 0.474102 0.580299 0.578474 0.067 Uiso 1 1 calc R U . . .
C6 C 0.5614(15) 0.348(3) 0.5943(12) 0.057(5) Uani 1 1 d . . . . .

loop_
_atom_site_aniso_label
_atom_site_aniso_U_11
_atom_site_aniso_U_22
_atom_site_aniso_U_33
_atom_site_aniso_U_23
_atom_site_aniso_U_13
_atom_site_aniso_U_12
Pb1 0.0405(8) 0.0611(9) 0.0472(8) -0.0002(3) 0.0088(5) -0.0012(3)
I1 0.0555(10) 0.0613(11) 0.0458(9) -0.0004(5) 0.0085(6) 0.0014(5)
I2 0.0450(12) 0.0599(13) 0.0499(12) 0.000 0.0086(8) 0.000
I3 0.0479(10) 0.0837(14) 0.0773(11) 0.0165(8) 0.0055(7) -0.0162(7)
I4 0.0585(10) 0.0757(11) 0.0450(9) -0.0016(6) 0.0085(6) -0.0094(6)
I5 0.0439(11) 0.0582(12) 0.0455(11) 0.000 0.0098(8) 0.000
N1 0.082(7) 0.082(7) 0.080(7) 0.000(5) 0.016(5) 0.006(5)
N2 0.048(10) 0.073(13) 0.089(14) -0.028(11) 0.004(9) 0.013(9)
N3 0.047(10) 0.076(14) 0.097(15) -0.022(12) 0.010(9) 0.011(9)
C1 0.063(7) 0.071(8) 0.068(8) -0.002(5) 0.013(5) -0.003(5)
C2 0.085(9) 0.088(9) 0.086(9) 0.000(5) 0.018(5) -0.005(5)
C3 0.096(17) 0.067(15) 0.045(11) 0.000(11) 0.018(10) -0.010(13)
C4 0.051(11) 0.071(13) 0.040(9) -0.004(9) 0.007(7) -0.012(9)
C5 0.063(12) 0.068(13) 0.038(9) 0.002(9) 0.015(8) 0.006(10)
C6 0.062(14) 0.061(13) 0.055(12) 0.011(10) 0.026(10) 0.021(10)

loop_
_atom_type_symbol
_atom_type_description
_atom_type_scat_dispersion_real
_atom_type_scat_dispersion_imag
_atom_type_scat_source
C C 0.0148 0.0070 'International Tables Vol C Tables 4.2.6.8 and 6.1.1.4'
H H 0.0000 0.0000 'International Tables Vol C Tables 4.2.6.8 and 6.1.1.4'
I I 0.0969 5.4976 'International Tables Vol C Tables 4.2.6.8 and 6.1.1.4'
N N 0.0253 0.0136 'International Tables Vol C Tables 4.2.6.8 and 6.1.1.4'
Pb Pb -4.2614 7.2057 'International Tables Vol C Tables 4.2.6.8 and 6.1.1.4'

loop_
_geom_angle_atom_site_label_1
_geom_angle_atom_site_label_2
_geom_angle_atom_site_label_3
_geom_angle
_geom_angle_site_symmetry_1
_geom_angle_site_symmetry_3
_geom_angle_publ_flag
I2 Pb1 I1 93.35(3) . . ?
I2 Pb1 I3 173.60(5) . 4_646 ?
I2 Pb1 I5 93.57(4) . . ?
I3 Pb1 I1 88.29(5) . . ?
I3 Pb1 I1 80.92(5) 4_646 . ?
I3 Pb1 I2 84.98(5) . . ?
I3 Pb1 I3 97.61(2) . 4_646 ?
I3 Pb1 I4 90.81(5) . . ?
I3 Pb1 I5 84.23(4) 4_646 . ?
I3 Pb1 I5 175.96(4) . . ?
I4 Pb1 I1 173.64(5) . . ?
I4 Pb1 I2 92.84(4) . . ?
I4 Pb1 I3 92.97(5) . 4_646 ?
I4 Pb1 I5 85.49(3) . . ?
I5 Pb1 I1 95.56(3) . . ?
Pb1 I2 Pb1 88.20(6) 2_656 . ?
Pb1 I3 Pb1 170.19(7) . 4_656 ?
Pb1 I5 Pb1 84.66(5) . 2_656 ?
C1 N1 H1 119.4 . . ?
C5 N1 H1 119.4 . . ?
C5 N1 C1 121(3) . . ?
H2A N2 H2B 120.0 . . ?
C6 N2 H2A 120.0 . . ?
C6 N2 H2B 120.0 . . ?
H3A N3 H3B 120.0 . . ?
C6 N3 H3A 120.0 . . ?
C6 N3 H3B 120.0 . . ?
N1 C1 H1A 121.8 . . ?
N1 C1 C2 116(3) . . ?
C2 C1 H1A 121.8 . . ?
C1 C2 H2 119.8 . . ?
C3 C2 C1 120(3) . . ?
C3 C2 H2 119.8 . . ?
C2 C3 H3 119.5 . . ?
C2 C3 C4 121(3) . . ?
C4 C3 H3 119.5 . . ?
C3 C4 C5 120(2) . . ?
C3 C4 C6 121(2) . . ?
C5 C4 C6 118(2) . . ?
N1 C5 C4 120(2) . . ?
N1 C5 H5 119.9 . . ?
C4 C5 H5 119.9 . . ?
N2 C6 N3 123(2) . . ?
N2 C6 C4 119(2) . . ?
N3 C6 C4 118(2) . . ?

loop_
_geom_bond_atom_site_label_1
_geom_bond_atom_site_label_2
_geom_bond_distance
_geom_bond_site_symmetry_2
_geom_bond_publ_flag
Pb1 I1 3.3187(15) . ?
Pb1 I2 3.1471(16) . ?
Pb1 I3 3.2118(17) 4_646 ?
Pb1 I3 3.1112(16) . ?
Pb1 I4 3.1467(16) . ?
Pb1 I5 3.2523(16) . ?
N1 H1 0.8800 . ?
N1 C1 1.38(4) . ?
N1 C5 1.33(3) . ?
N2 H2A 0.8800 . ?
N2 H2B 0.8800 . ?
N2 C6 1.29(3) . ?
N3 H3A 0.8800 . ?
N3 H3B 0.8800 . ?
N3 C6 1.30(3) . ?
C1 H1A 0.9500 . ?
C1 C2 1.46(5) . ?
C2 H2 0.9500 . ?
C2 C3 1.31(4) . ?
C3 H3 0.9500 . ?
C3 C4 1.34(3) . ?
C4 C5 1.39(3) . ?
C4 C6 1.52(3) . ?
C5 H5 0.9500 . ?

loop_
_geom_torsion_atom_site_label_1
_geom_torsion_atom_site_label_2
_geom_torsion_atom_site_label_3
_geom_torsion_atom_site_label_4
_geom_torsion
_geom_torsion_site_symmetry_1
_geom_torsion_site_symmetry_2
_geom_torsion_site_symmetry_3
_geom_torsion_site_symmetry_4
_geom_torsion_publ_flag
N1 C1 C2 C3 3(4) . . . . ?
C1 N1 C5 C4 -4(3) . . . . ?
C1 C2 C3 C4 -2(4) . . . . ?
C2 C3 C4 C5 -3(4) . . . . ?
C2 C3 C4 C6 178(2) . . . . ?
C3 C4 C5 N1 6(3) . . . . ?
C3 C4 C6 N2 -143(2) . . . . ?
C3 C4 C6 N3 41(3) . . . . ?
C5 N1 C1 C2 -1(3) . . . . ?
C5 C4 C6 N2 38(3) . . . . ?
C5 C4 C6 N3 -139(2) . . . . ?
C6 C4 C5 N1 -174.7(19) . . . . ?
